data_7247898
loop_
_publ_author_name
'Donaldson, Marryllyn E.'
'Dais, Tyson N.'
'Rowlands, Gareth J.'
'Matheson, Brodie E.'
'Plieger, Paul G.'

_publ_section_title
;
 Adaptable 2,5-bis((1,2,3-triazol-4-yl)methoxy)pyrazine ligands for the
 simple self-assembly of homoleptic 1D coordination polymers
;
_journal_issue 4
_journal_name_full CrystEngComm
_journal_page_first 504
_journal_page_last 516
_journal_paper_doi 10.1039/D3CE01143G
_journal_volume 26
_journal_year 2024
_chemical_formula_moiety 'C24 H22 Mn N8 O2, 2(Cl O4), 0.5[CHCl3], 0.5[CH4O]'
_chemical_formula_sum 'C25 H24.5 Cl3.5 Mn N8 O10.5'
_chemical_formula_weight 784.04
_space_group_crystal_system triclinic
_space_group_IT_number 2
_space_group_name_Hall '-P 1'
_space_group_name_H-M_alt 'P -1'
_atom_sites_solution_hydrogens geom
_atom_sites_solution_primary direct
_atom_sites_solution_secondary difmap
_audit_creation_date 2023-10-13
_audit_creation_method
;
Olex2 1.5
(compiled 2023.08.24 svn.re1ec1418 for OlexSys, GUI svn.r6817)
;
_audit_update_record
;
2023-10-14 deposited with the CCDC.	2023-12-13 downloaded from the CCDC.
;
_cell_angle_alpha 87.818(5)
_cell_angle_beta 81.123(5)
_cell_angle_gamma 83.122(4)
_cell_formula_units_Z 2
_cell_length_a 9.7671(8)
_cell_length_b 12.2209(10)
_cell_length_c 13.5331(12)
_cell_measurement_reflns_used 9928
_cell_measurement_temperature 100.00
_cell_measurement_theta_max 74.79
_cell_measurement_theta_min 3.31
_cell_volume 1584.2(2)
_computing_cell_refinement 'SAINT V8.40B (?, 2016)'
_computing_data_reduction 'SAINT V8.40B (?, 2016)'
_computing_molecular_graphics 'Olex2 1.5 (Dolomanov et al., 2009)'
_computing_publication_material 'Olex2 1.5 (Dolomanov et al., 2009)'
_computing_structure_refinement 'XL  (Sheldrick, 2008)'
_computing_structure_solution 'olex2.solve 1.5 (Bourhis et al., 2015)'
_diffrn_ambient_temperature 100.00
_diffrn_measured_fraction_theta_full 0.990
_diffrn_measured_fraction_theta_max 0.990
_diffrn_measurement_device_type 'Bruker APEX-II CCD'
_diffrn_measurement_method '\f and \w scans'
_diffrn_radiation_type CuK\a
_diffrn_radiation_wavelength 1.54178
_diffrn_reflns_av_R_equivalents 0.0495
_diffrn_reflns_av_unetI/netI 0.0405
_diffrn_reflns_Laue_measured_fraction_full 0.990
_diffrn_reflns_Laue_measured_fraction_max 0.990
_diffrn_reflns_limit_h_max 11
_diffrn_reflns_limit_h_min -11
_diffrn_reflns_limit_k_max 14
_diffrn_reflns_limit_k_min -13
_diffrn_reflns_limit_l_max 15
_diffrn_reflns_limit_l_min -16
_diffrn_reflns_number 22844
_diffrn_reflns_point_group_measured_fraction_full 0.990
_diffrn_reflns_point_group_measured_fraction_max 0.990
_diffrn_reflns_theta_full 66.553
_diffrn_reflns_theta_max 66.553
_diffrn_reflns_theta_min 3.306
_exptl_absorpt_coefficient_mu 6.726
_exptl_absorpt_correction_T_max 0.7539
_exptl_absorpt_correction_T_min 0.4334
_exptl_absorpt_correction_type multi-scan
_exptl_absorpt_process_details
;
SADABS-2016/2 (Bruker,2016/2) was used for absorption correction.
wR2(int) was 0.1542 before and 0.1016 after correction.
The Ratio of minimum to maximum transmission is 0.5749.
The \l/2 correction factor is Not present.
;
_exptl_crystal_colour yellow
_exptl_crystal_colour_primary yellow
_exptl_crystal_density_diffrn 1.644
_exptl_crystal_description plate
_exptl_crystal_F_000 798
_exptl_crystal_recrystallization_method 'Et2O into MeCN/MeOH solution'
_exptl_crystal_size_max 0.22
_exptl_crystal_size_mid 0.18
_exptl_crystal_size_min 0.02
_refine_diff_density_max 0.509
_refine_diff_density_min -0.587
_refine_diff_density_rms 0.082
_refine_ls_extinction_coef 0.0020(3)
_refine_ls_extinction_expression Fc^*^=kFc[1+0.001xFc^2^\l^3^/sin(2\q)]^-1/4^
_refine_ls_extinction_method 'SHELXL-2019/1 (Sheldrick 2019)'
_refine_ls_goodness_of_fit_ref 1.049
_refine_ls_hydrogen_treatment constr
_refine_ls_matrix_type full
_refine_ls_number_parameters 407
_refine_ls_number_reflns 5540
_refine_ls_number_restraints 0
_refine_ls_restrained_S_all 1.049
_refine_ls_R_factor_all 0.0575
_refine_ls_R_factor_gt 0.0518
_refine_ls_shift/su_max 0.000
_refine_ls_shift/su_mean 0.000
_refine_ls_structure_factor_coef Fsqd
_refine_ls_weighting_details 'w=1/[\s^2^(Fo^2^)+(0.0458P)^2^+3.5980P] where P=(Fo^2^+2Fc^2^)/3'
_refine_ls_weighting_scheme calc
_refine_ls_wR_factor_gt 0.1239
_refine_ls_wR_factor_ref 0.1273
_reflns_Friedel_coverage 0.000
_reflns_number_gt 4977
_reflns_number_total 5540
_reflns_threshold_expression 'I > 2\s(I)'
_cod_data_source_file d3ce01143g2.cif
_cod_data_source_block DT1_3A
_cod_depositor_comments 'Adding full bibliography for 7247889--7247898.cif.'
_cod_original_formula_sum 'C25 H24.50 Cl3.50 Mn N8 O10.50'
_cod_database_code 7247898
_shelx_shelxl_version_number 2019/1
_shelx_space_group_comment
;
The symmetry employed for this shelxl refinement is uniquely defined
by the following loop, which should always be used as a source of
symmetry information in preference to the above space-group names.
They are only intended as comments.
;
_shelx_estimated_absorpt_t_max 0.877
_shelx_estimated_absorpt_t_min 0.319
_olex2_refinement_description
;
1. Fixed Uiso
 At 1.2 times of:
  All C(H) groups, All C(H,H) groups
2.a Secondary CH2 refined with riding coordinates:
 C16(H16A,H16B), C15(H15A,H15B), C3(H3A,H3B), C4(H4A,H4B)
2.b Aromatic/amide H refined with riding coordinates:
 C1(H1), C13(H13), C18(H18), C6(H6), C23(H23), C20(H20), C24(H24), C8(H8),
 C12(H12), C22(H22), C21(H21), C10(H10), C9(H9), C11(H11)
;
_olex2_submission_special_instructions 'No special instructions were received'

loop_
_space_group_symop_operation_xyz
'x, y, z'
'-x, -y, -z'

loop_
_atom_site_label
_atom_site_type_symbol
_atom_site_fract_x
_atom_site_fract_y
_atom_site_fract_z
_atom_site_U_iso_or_equiv
_atom_site_adp_type
_atom_site_occupancy
_atom_site_site_symmetry_order
_atom_site_calc_flag
_atom_site_refinement_flags_posn
_atom_site_refinement_flags_adp
_atom_site_refinement_flags_occupancy
_atom_site_disorder_assembly
_atom_site_disorder_group
Mn1 Mn 0.76452(5) 0.13457(4) 0.84463(4) 0.02430(17) Uani 1 1 d . . . . .
Cl1 Cl 0.30308(8) 0.28699(6) 1.05534(7) 0.0309(2) Uani 1 1 d . . . . .
Cl2 Cl 1.20583(8) -0.07335(7) 0.73083(7) 0.0342(2) Uani 1 1 d . . . . .
O2 O 0.8347(2) 0.26026(19) 0.93353(19) 0.0302(5) Uani 1 1 d . . . . .
O1 O 0.6624(2) 0.03460(19) 0.74757(17) 0.0277(5) Uani 1 1 d . . . . .
O4 O 0.3153(3) 0.2086(2) 0.9773(2) 0.0378(6) Uani 1 1 d . . . . .
O6 O 0.4283(3) 0.2768(2) 1.1006(2) 0.0399(6) Uani 1 1 d . . . . .
O10 O 1.2001(3) 0.0272(2) 0.7843(2) 0.0411(6) Uani 1 1 d . . . . .
N5 N 0.9139(3) 0.0513(2) 0.9366(2) 0.0243(6) Uani 1 1 d . . . . .
N1 N 0.6037(3) 0.0511(2) 0.9422(2) 0.0215(6) Uani 1 1 d . . . . .
O8 O 1.2658(3) -0.1633(2) 0.7881(2) 0.0463(7) Uani 1 1 d . . . . .
O7 O 1.0672(3) -0.0926(2) 0.7165(2) 0.0435(7) Uani 1 1 d . . . . .
N8 N 0.4647(3) 0.4110(2) 0.8141(2) 0.0310(7) Uani 1 1 d . . . . .
N6 N 0.6315(3) 0.2882(2) 0.8327(2) 0.0285(6) Uani 1 1 d . . . . .
O5 O 0.2789(3) 0.3968(2) 1.0158(2) 0.0485(7) Uani 1 1 d . . . . .
N2 N 0.8735(3) 0.1425(2) 0.6951(2) 0.0305(7) Uani 1 1 d . . . . .
O3 O 0.1846(3) 0.2679(3) 1.1294(2) 0.0495(8) Uani 1 1 d . . . . .
O9 O 1.2912(3) -0.0661(3) 0.6344(2) 0.0487(7) Uani 1 1 d . . . . .
N7 N 0.5167(3) 0.3069(2) 0.7919(2) 0.0327(7) Uani 1 1 d . . . . .
N3 N 0.9925(3) 0.1803(3) 0.6607(2) 0.0332(7) Uani 1 1 d . . . . .
N4 N 1.0150(3) 0.1630(3) 0.5617(2) 0.0348(7) Uani 1 1 d . . . . .
C1 C 0.5885(3) 0.0513(3) 1.0424(3) 0.0261(7) Uani 1 1 d . . . . .
H1 H 0.650125 0.087887 1.073895 0.031 Uiso 1 1 calc R U . . .
C13 C 0.9361(3) -0.0593(3) 0.9428(2) 0.0242(7) Uani 1 1 d . . . . .
H13 H 0.891687 -0.102392 0.903114 0.029 Uiso 1 1 calc R U . . .
C14 C 0.9766(3) 0.1110(3) 0.9936(2) 0.0237(7) Uani 1 1 d . . . . .
C2 C 0.5142(3) 0.0002(3) 0.8993(3) 0.0242(7) Uani 1 1 d . . . . .
C16 C 0.7771(3) 0.3740(3) 0.9343(3) 0.0293(8) Uani 1 1 d . . . . .
H16A H 0.846713 0.420839 0.900135 0.035 Uiso 1 1 calc R U . . .
H16B H 0.747648 0.399221 1.003841 0.035 Uiso 1 1 calc R U . . .
C18 C 0.5465(4) 0.4591(3) 0.8684(3) 0.0330(8) Uani 1 1 d . . . . .
H18 H 0.532048 0.531984 0.893122 0.040 Uiso 1 1 calc R U . . .
C15 C 0.9498(3) 0.2345(3) 0.9865(3) 0.0295(8) Uani 1 1 d . . . . .
H15A H 0.927749 0.265997 1.054209 0.035 Uiso 1 1 calc R U . . .
H15B H 1.033153 0.265368 0.950468 0.035 Uiso 1 1 calc R U . . .
C17 C 0.6534(3) 0.3797(3) 0.8795(3) 0.0283(7) Uani 1 1 d . . . . .
C19 C 0.3304(4) 0.4524(3) 0.7881(3) 0.0336(8) Uani 1 1 d . . . . .
C3 C 0.5272(3) 0.0033(3) 0.7874(3) 0.0311(8) Uani 1 1 d . . . . .
H3A H 0.516967 -0.070138 0.762833 0.037 Uiso 1 1 calc R U . . .
H3B H 0.453283 0.057317 0.765630 0.037 Uiso 1 1 calc R U . . .
C7 C 1.1417(4) 0.1932(3) 0.5035(3) 0.0364(9) Uani 1 1 d . . . . .
C5 C 0.8196(4) 0.1023(3) 0.6190(3) 0.0349(8) Uani 1 1 d . . . . .
C6 C 0.9094(4) 0.1159(3) 0.5325(3) 0.0395(9) Uani 1 1 d . . . . .
H6 H 0.899906 0.096569 0.466783 0.047 Uiso 1 1 calc R U . . .
C4 C 0.6814(4) 0.0579(4) 0.6420(3) 0.0377(9) Uani 1 1 d . . . . .
H4A H 0.605726 0.113108 0.624490 0.045 Uiso 1 1 calc R U . . .
H4B H 0.682020 -0.009922 0.604225 0.045 Uiso 1 1 calc R U . . .
C23 C 0.1092(4) 0.4167(3) 0.7505(3) 0.0436(10) Uani 1 1 d . . . . .
H23 H 0.047279 0.366313 0.737794 0.052 Uiso 1 1 calc R U . . .
C20 C 0.2924(4) 0.5654(3) 0.7825(3) 0.0373(9) Uani 1 1 d . . . . .
H20 H 0.355795 0.615904 0.791767 0.045 Uiso 1 1 calc R U . . .
C24 C 0.2405(4) 0.3774(3) 0.7725(3) 0.0372(9) Uani 1 1 d . . . . .
H24 H 0.268372 0.300347 0.776733 0.045 Uiso 1 1 calc R U . . .
C8 C 1.1452(5) 0.2189(4) 0.4032(3) 0.0487(11) Uani 1 1 d . . . . .
H8 H 1.064399 0.218573 0.372112 0.058 Uiso 1 1 calc R U . . .
C12 C 1.2583(4) 0.1918(4) 0.5499(3) 0.0445(10) Uani 1 1 d . . . . .
H12 H 1.254731 0.171912 0.618714 0.053 Uiso 1 1 calc R U . . .
C22 C 0.0678(4) 0.5292(3) 0.7470(3) 0.0433(10) Uani 1 1 d . . . . .
H22 H -0.023116 0.555830 0.733792 0.052 Uiso 1 1 calc R U . . .
C21 C 0.1593(4) 0.6023(3) 0.7628(3) 0.0436(10) Uani 1 1 d . . . . .
H21 H 0.130451 0.679272 0.760244 0.052 Uiso 1 1 calc R U . . .
C10 C 1.3867(5) 0.2453(4) 0.3936(4) 0.0527(11) Uani 1 1 d . . . . .
H10 H 1.471712 0.262709 0.355495 0.063 Uiso 1 1 calc R U . . .
C9 C 1.2695(5) 0.2453(4) 0.3487(3) 0.0574(12) Uani 1 1 d . . . . .
H9 H 1.273858 0.263570 0.279503 0.069 Uiso 1 1 calc R U . . .
C11 C 1.3801(5) 0.2198(4) 0.4942(4) 0.0543(12) Uani 1 1 d . . . . .
H11 H 1.460432 0.221629 0.525495 0.065 Uiso 1 1 calc R U . . .

loop_
_atom_site_aniso_label
_atom_site_aniso_U_11
_atom_site_aniso_U_22
_atom_site_aniso_U_33
_atom_site_aniso_U_23
_atom_site_aniso_U_13
_atom_site_aniso_U_12
Mn1 0.0237(3) 0.0199(3) 0.0298(3) -0.0057(2) -0.0043(2) -0.0026(2)
Cl1 0.0288(4) 0.0215(4) 0.0425(5) -0.0068(3) -0.0054(3) -0.0008(3)
Cl2 0.0272(4) 0.0392(5) 0.0379(5) -0.0063(4) -0.0055(3) -0.0088(3)
O2 0.0282(12) 0.0208(12) 0.0439(14) -0.0064(11) -0.0150(11) 0.0016(9)
O1 0.0262(11) 0.0307(13) 0.0272(12) -0.0047(10) -0.0023(9) -0.0081(10)
O4 0.0407(14) 0.0267(14) 0.0457(15) -0.0133(12) -0.0090(12) 0.0041(11)
O6 0.0339(13) 0.0331(14) 0.0549(17) -0.0082(13) -0.0167(12) 0.0019(11)
O10 0.0325(13) 0.0389(15) 0.0534(17) -0.0149(13) -0.0069(12) -0.0061(11)
N5 0.0183(13) 0.0206(14) 0.0333(15) -0.0039(12) -0.0009(11) -0.0024(10)
N1 0.0188(12) 0.0157(13) 0.0291(14) -0.0053(11) -0.0022(11) 0.0013(10)
O8 0.0586(18) 0.0316(15) 0.0554(18) 0.0006(13) -0.0274(15) -0.0079(13)
O7 0.0288(13) 0.0631(19) 0.0431(15) -0.0099(14) -0.0093(11) -0.0156(12)
N8 0.0284(15) 0.0235(15) 0.0419(17) -0.0053(13) -0.0095(13) 0.0004(12)
N6 0.0266(14) 0.0237(15) 0.0361(16) -0.0048(12) -0.0072(12) -0.0017(11)
O5 0.0599(18) 0.0215(14) 0.066(2) 0.0019(13) -0.0221(15) 0.0028(12)
N2 0.0287(15) 0.0286(16) 0.0345(16) -0.0063(13) -0.0033(12) -0.0049(12)
O3 0.0420(15) 0.0582(19) 0.0485(17) -0.0165(14) 0.0084(13) -0.0220(14)
O9 0.0391(15) 0.070(2) 0.0363(15) -0.0072(14) 0.0046(12) -0.0136(14)
N7 0.0316(16) 0.0252(16) 0.0423(18) -0.0065(13) -0.0102(13) 0.0004(12)
N3 0.0333(16) 0.0344(17) 0.0325(16) -0.0055(13) -0.0029(13) -0.0080(13)
N4 0.0366(16) 0.0388(18) 0.0296(16) -0.0053(14) -0.0021(13) -0.0093(14)
C1 0.0216(16) 0.0192(17) 0.0376(19) -0.0112(14) -0.0048(14) 0.0012(13)
C13 0.0202(15) 0.0239(17) 0.0288(17) -0.0047(14) -0.0018(13) -0.0052(13)
C14 0.0185(15) 0.0212(17) 0.0309(17) -0.0054(14) 0.0005(13) -0.0040(12)
C2 0.0188(15) 0.0203(16) 0.0329(18) -0.0087(14) -0.0034(13) 0.0018(12)
C16 0.0285(17) 0.0146(16) 0.046(2) -0.0056(15) -0.0118(15) 0.0023(13)
C18 0.0332(18) 0.0236(18) 0.044(2) -0.0083(16) -0.0095(16) -0.0053(14)
C15 0.0255(17) 0.0219(18) 0.043(2) -0.0054(15) -0.0119(15) -0.0010(13)
C17 0.0260(17) 0.0244(18) 0.0342(19) -0.0063(15) -0.0022(14) -0.0029(14)
C19 0.0293(18) 0.031(2) 0.041(2) -0.0049(16) -0.0100(15) 0.0007(15)
C3 0.0214(16) 0.038(2) 0.0357(19) -0.0063(16) -0.0029(14) -0.0097(14)
C7 0.037(2) 0.035(2) 0.037(2) -0.0019(17) 0.0015(16) -0.0101(16)
C5 0.0348(19) 0.037(2) 0.035(2) -0.0071(16) -0.0069(16) -0.0082(16)
C6 0.041(2) 0.050(2) 0.0298(19) -0.0083(18) -0.0045(16) -0.0142(18)
C4 0.037(2) 0.052(2) 0.0272(18) -0.0035(17) -0.0042(15) -0.0180(18)
C23 0.034(2) 0.041(2) 0.059(3) -0.007(2) -0.0142(19) -0.0035(17)
C20 0.037(2) 0.029(2) 0.048(2) -0.0049(17) -0.0130(17) 0.0002(16)
C24 0.036(2) 0.028(2) 0.049(2) -0.0061(17) -0.0121(17) -0.0015(15)
C8 0.053(3) 0.061(3) 0.036(2) 0.003(2) -0.0074(19) -0.019(2)
C12 0.039(2) 0.051(3) 0.043(2) 0.006(2) -0.0027(18) -0.0128(19)
C22 0.032(2) 0.039(2) 0.060(3) -0.006(2) -0.0146(18) 0.0013(17)
C21 0.044(2) 0.033(2) 0.055(3) -0.0069(19) -0.0156(19) 0.0033(17)
C10 0.047(2) 0.055(3) 0.053(3) 0.005(2) 0.007(2) -0.016(2)
C9 0.066(3) 0.070(3) 0.037(2) 0.002(2) 0.004(2) -0.026(3)
C11 0.043(2) 0.063(3) 0.057(3) 0.008(2) -0.006(2) -0.014(2)

loop_
_atom_type_symbol
_atom_type_description
_atom_type_scat_dispersion_real
_atom_type_scat_dispersion_imag
_atom_type_scat_source
C C 0.0181 0.0091 'International Tables Vol C Tables 4.2.6.8 and 6.1.1.4'
H H 0.0000 0.0000 'International Tables Vol C Tables 4.2.6.8 and 6.1.1.4'
Cl Cl 0.3639 0.7018 'International Tables Vol C Tables 4.2.6.8 and 6.1.1.4'
Mn Mn -0.5299 2.8052 'International Tables Vol C Tables 4.2.6.8 and 6.1.1.4'
N N 0.0311 0.0180 'International Tables Vol C Tables 4.2.6.8 and 6.1.1.4'
O O 0.0492 0.0322 'International Tables Vol C Tables 4.2.6.8 and 6.1.1.4'

loop_
_geom_angle_atom_site_label_1
_geom_angle_atom_site_label_2
_geom_angle_atom_site_label_3
_geom_angle
_geom_angle_site_symmetry_1
_geom_angle_site_symmetry_3
_geom_angle_publ_flag
O2 Mn1 O1 168.72(9) . . ?
N5 Mn1 O2 71.47(9) . . ?
N5 Mn1 O1 119.61(9) . . ?
N5 Mn1 N1 86.47(10) . . ?
N1 Mn1 O2 108.42(10) . . ?
N1 Mn1 O1 71.95(9) . . ?
N6 Mn1 O2 71.44(9) . . ?
N6 Mn1 O1 97.28(10) . . ?
N6 Mn1 N5 141.26(10) . . ?
N6 Mn1 N1 94.87(10) . . ?
N2 Mn1 O2 108.18(10) . . ?
N2 Mn1 O1 71.86(10) . . ?
N2 Mn1 N5 106.65(11) . . ?
N2 Mn1 N1 143.37(10) . . ?
N2 Mn1 N6 95.13(11) . . ?
O4 Cl1 O6 110.67(15) . . ?
O4 Cl1 O3 108.68(16) . . ?
O6 Cl1 O3 110.22(18) . . ?
O5 Cl1 O4 110.14(17) . . ?
O5 Cl1 O6 109.06(17) . . ?
O5 Cl1 O3 108.02(19) . . ?
O10 Cl2 O7 110.13(16) . . ?
O10 Cl2 O9 110.10(18) . . ?
O8 Cl2 O10 108.71(17) . . ?
O8 Cl2 O7 109.69(17) . . ?
O8 Cl2 O9 109.24(19) . . ?
O9 Cl2 O7 108.95(17) . . ?
C16 O2 Mn1 122.97(19) . . ?
C15 O2 Mn1 121.36(19) . . ?
C15 O2 C16 115.4(2) . . ?
C3 O1 Mn1 117.63(19) . . ?
C4 O1 Mn1 118.1(2) . . ?
C4 O1 C3 114.2(3) . . ?
C13 N5 Mn1 121.1(2) . . ?
C14 N5 Mn1 119.7(2) . . ?
C14 N5 C13 118.9(3) . . ?
C1 N1 Mn1 123.2(2) . . ?
C1 N1 C2 118.2(3) . . ?
C2 N1 Mn1 118.6(2) . . ?
N7 N8 C18 111.6(3) . . ?
N7 N8 C19 118.8(3) . . ?
C18 N8 C19 129.3(3) . . ?
N7 N6 Mn1 128.7(2) . . ?
N7 N6 C17 110.4(3) . . ?
C17 N6 Mn1 120.5(2) . . ?
N3 N2 Mn1 130.3(2) . . ?
N3 N2 C5 110.1(3) . . ?
C5 N2 Mn1 119.6(2) . . ?
N6 N7 N8 105.7(3) . . ?
N2 N3 N4 106.0(3) . . ?
N3 N4 C7 118.8(3) . . ?
N3 N4 C6 111.5(3) . . ?
C6 N4 C7 129.7(3) . . ?
N1 C1 H1 119.2 . . ?
N1 C1 C2 121.6(3) . 2_657 ?
C2 C1 H1 119.2 2_657 . ?
N5 C13 H13 119.7 . . ?
N5 C13 C14 120.6(3) . 2_757 ?
C14 C13 H13 119.7 2_757 . ?
N5 C14 C13 120.4(3) . 2_757 ?
N5 C14 C15 118.3(3) . . ?
C13 C14 C15 121.2(3) 2_757 . ?
N1 C2 C1 120.2(3) . 2_657 ?
N1 C2 C3 118.4(3) . . ?
C1 C2 C3 121.4(3) 2_657 . ?
O2 C16 H16A 110.6 . . ?
O2 C16 H16B 110.6 . . ?
O2 C16 C17 105.8(3) . . ?
H16A C16 H16B 108.7 . . ?
C17 C16 H16A 110.6 . . ?
C17 C16 H16B 110.6 . . ?
N8 C18 H18 127.7 . . ?
C17 C18 N8 104.7(3) . . ?
C17 C18 H18 127.7 . . ?
O2 C15 C14 107.1(3) . . ?
O2 C15 H15A 110.3 . . ?
O2 C15 H15B 110.3 . . ?
C14 C15 H15A 110.3 . . ?
C14 C15 H15B 110.3 . . ?
H15A C15 H15B 108.6 . . ?
N6 C17 C16 118.7(3) . . ?
C18 C17 N6 107.6(3) . . ?
C18 C17 C16 133.6(3) . . ?
C20 C19 N8 119.7(3) . . ?
C24 C19 N8 118.5(3) . . ?
C24 C19 C20 121.8(3) . . ?
O1 C3 C2 108.1(3) . . ?
O1 C3 H3A 110.1 . . ?
O1 C3 H3B 110.1 . . ?
C2 C3 H3A 110.1 . . ?
C2 C3 H3B 110.1 . . ?
H3A C3 H3B 108.4 . . ?
C8 C7 N4 119.7(4) . . ?
C8 C7 C12 121.8(4) . . ?
C12 C7 N4 118.4(3) . . ?
N2 C5 C6 107.9(3) . . ?
N2 C5 C4 118.6(3) . . ?
C6 C5 C4 133.5(3) . . ?
N4 C6 C5 104.5(3) . . ?
N4 C6 H6 127.8 . . ?
C5 C6 H6 127.8 . . ?
O1 C4 C5 105.4(3) . . ?
O1 C4 H4A 110.7 . . ?
O1 C4 H4B 110.7 . . ?
C5 C4 H4A 110.7 . . ?
C5 C4 H4B 110.7 . . ?
H4A C4 H4B 108.8 . . ?
C24 C23 H23 119.9 . . ?
C22 C23 H23 119.9 . . ?
C22 C23 C24 120.2(4) . . ?
C19 C20 H20 121.0 . . ?
C21 C20 C19 118.1(4) . . ?
C21 C20 H20 121.0 . . ?
C19 C24 C23 118.9(4) . . ?
C19 C24 H24 120.6 . . ?
C23 C24 H24 120.6 . . ?
C7 C8 H8 120.8 . . ?
C7 C8 C9 118.4(4) . . ?
C9 C8 H8 120.8 . . ?
C7 C12 H12 120.7 . . ?
C11 C12 C7 118.6(4) . . ?
C11 C12 H12 120.7 . . ?
C23 C22 H22 120.1 . . ?
C21 C22 C23 119.8(4) . . ?
C21 C22 H22 120.1 . . ?
C20 C21 H21 119.4 . . ?
C22 C21 C20 121.2(4) . . ?
C22 C21 H21 119.4 . . ?
C9 C10 H10 120.2 . . ?
C9 C10 C11 119.7(4) . . ?
C11 C10 H10 120.2 . . ?
C8 C9 H9 119.6 . . ?
C10 C9 C8 120.8(4) . . ?
C10 C9 H9 119.6 . . ?
C12 C11 H11 119.6 . . ?
C10 C11 C12 120.8(4) . . ?
C10 C11 H11 119.6 . . ?

loop_
_geom_bond_atom_site_label_1
_geom_bond_atom_site_label_2
_geom_bond_distance
_geom_bond_site_symmetry_2
_geom_bond_publ_flag
Mn1 O2 2.219(2) . ?
Mn1 O1 2.243(2) . ?
Mn1 N5 2.196(3) . ?
Mn1 N1 2.212(3) . ?
Mn1 N6 2.167(3) . ?
Mn1 N2 2.141(3) . ?
Cl1 O4 1.435(3) . ?
Cl1 O6 1.440(3) . ?
Cl1 O5 1.433(3) . ?
Cl1 O3 1.445(3) . ?
Cl2 O10 1.440(3) . ?
Cl2 O8 1.440(3) . ?
Cl2 O7 1.444(2) . ?
Cl2 O9 1.442(3) . ?
O2 C16 1.435(4) . ?
O2 C15 1.422(4) . ?
O1 C3 1.437(4) . ?
O1 C4 1.434(4) . ?
N5 C13 1.344(4) . ?
N5 C14 1.340(4) . ?
N1 C1 1.342(4) . ?
N1 C2 1.342(4) . ?
N8 N7 1.340(4) . ?
N8 C18 1.361(4) . ?
N8 C19 1.439(4) . ?
N6 N7 1.316(4) . ?
N6 C17 1.362(4) . ?
N2 N3 1.313(4) . ?
N2 C5 1.359(5) . ?
N3 N4 1.345(4) . ?
N4 C7 1.440(5) . ?
N4 C6 1.355(5) . ?
C1 H1 0.9500 . ?
C1 C2 1.376(5) 2_657 ?
C13 H13 0.9500 . ?
C13 C14 1.387(5) 2_757 ?
C14 C15 1.503(5) . ?
C2 C3 1.500(5) . ?
C16 H16A 0.9900 . ?
C16 H16B 0.9900 . ?
C16 C17 1.505(5) . ?
C18 H18 0.9500 . ?
C18 C17 1.360(5) . ?
C15 H15A 0.9900 . ?
C15 H15B 0.9900 . ?
C19 C20 1.389(5) . ?
C19 C24 1.386(5) . ?
C3 H3A 0.9900 . ?
C3 H3B 0.9900 . ?
C7 C8 1.377(6) . ?
C7 C12 1.382(6) . ?
C5 C6 1.367(5) . ?
C5 C4 1.498(5) . ?
C6 H6 0.9500 . ?
C4 H4A 0.9900 . ?
C4 H4B 0.9900 . ?
C23 H23 0.9500 . ?
C23 C24 1.387(5) . ?
C23 C22 1.387(6) . ?
C20 H20 0.9500 . ?
C20 C21 1.386(5) . ?
C24 H24 0.9500 . ?
C8 H8 0.9500 . ?
C8 C9 1.386(6) . ?
C12 H12 0.9500 . ?
C12 C11 1.379(6) . ?
C22 H22 0.9500 . ?
C22 C21 1.381(6) . ?
C21 H21 0.9500 . ?
C10 H10 0.9500 . ?
C10 C9 1.377(7) . ?
C10 C11 1.378(7) . ?
C9 H9 0.9500 . ?
C11 H11 0.9500 . ?

loop_
_geom_torsion_atom_site_label_1
_geom_torsion_atom_site_label_2
_geom_torsion_atom_site_label_3
_geom_torsion_atom_site_label_4
_geom_torsion
_geom_torsion_site_symmetry_1
_geom_torsion_site_symmetry_2
_geom_torsion_site_symmetry_3
_geom_torsion_site_symmetry_4
_geom_torsion_publ_flag
Mn1 O2 C16 C17 8.8(4) . . . . ?
Mn1 O2 C15 C14 -16.1(4) . . . . ?
Mn1 O1 C3 C2 -25.7(3) . . . . ?
Mn1 O1 C4 C5 28.2(4) . . . . ?
Mn1 N5 C13 C14 -175.5(2) . . . 2_757 ?
Mn1 N5 C14 C13 175.6(2) . . . 2_757 ?
Mn1 N5 C14 C15 -4.4(4) . . . . ?
Mn1 N1 C1 C2 179.0(2) . . . 2_657 ?
Mn1 N1 C2 C1 -179.1(2) . . . 2_657 ?
Mn1 N1 C2 C3 -0.4(4) . . . . ?
Mn1 N6 N7 N8 172.8(2) . . . . ?
Mn1 N6 C17 C16 3.8(4) . . . . ?
Mn1 N6 C17 C18 -173.4(2) . . . . ?
Mn1 N2 N3 N4 178.4(2) . . . . ?
Mn1 N2 C5 C6 -179.1(3) . . . . ?
Mn1 N2 C5 C4 2.6(5) . . . . ?
O2 C16 C17 N6 -7.6(4) . . . . ?
O2 C16 C17 C18 168.6(4) . . . . ?
N5 C14 C15 O2 12.7(4) . . . . ?
N1 C2 C3 O1 16.8(4) . . . . ?
N8 C18 C17 N6 -0.4(4) . . . . ?
N8 C18 C17 C16 -176.9(4) . . . . ?
N8 C19 C20 C21 -176.4(4) . . . . ?
N8 C19 C24 C23 178.0(4) . . . . ?
N2 N3 N4 C7 -178.0(3) . . . . ?
N2 N3 N4 C6 1.0(4) . . . . ?
N2 C5 C6 N4 0.7(4) . . . . ?
N2 C5 C4 O1 -19.7(5) . . . . ?
N7 N8 C18 C17 0.0(4) . . . . ?
N7 N8 C19 C20 -161.0(3) . . . . ?
N7 N8 C19 C24 21.0(5) . . . . ?
N7 N6 C17 C16 177.8(3) . . . . ?
N7 N6 C17 C18 0.7(4) . . . . ?
N3 N2 C5 C6 -0.1(4) . . . . ?
N3 N2 C5 C4 -178.3(3) . . . . ?
N3 N4 C7 C8 -154.0(4) . . . . ?
N3 N4 C7 C12 28.2(5) . . . . ?
N3 N4 C6 C5 -1.0(4) . . . . ?
N4 C7 C8 C9 -178.6(4) . . . . ?
N4 C7 C12 C11 179.5(4) . . . . ?
C1 N1 C2 C1 -0.9(5) . . . 2_657 ?
C1 N1 C2 C3 177.7(3) . . . . ?
C1 C2 C3 O1 -164.6(3) 2_657 . . . ?
C13 N5 C14 C13 0.4(5) . . . 2_757 ?
C13 N5 C14 C15 -179.5(3) . . . . ?
C13 C14 C15 O2 -167.3(3) 2_757 . . . ?
C14 N5 C13 C14 -0.4(5) . . . 2_757 ?
C2 N1 C1 C2 0.9(5) . . . 2_657 ?
C16 O2 C15 C14 169.4(3) . . . . ?
C18 N8 N7 N6 0.4(4) . . . . ?
C18 N8 C19 C20 26.1(6) . . . . ?
C18 N8 C19 C24 -151.9(4) . . . . ?
C15 O2 C16 C17 -176.8(3) . . . . ?
C17 N6 N7 N8 -0.7(4) . . . . ?
C19 N8 N7 N6 -173.7(3) . . . . ?
C19 N8 C18 C17 173.3(4) . . . . ?
C19 C20 C21 C22 -1.5(6) . . . . ?
C3 O1 C4 C5 172.9(3) . . . . ?
C7 N4 C6 C5 177.8(4) . . . . ?
C7 C8 C9 C10 0.3(7) . . . . ?
C7 C12 C11 C10 -2.1(7) . . . . ?
C5 N2 N3 N4 -0.5(4) . . . . ?
C6 N4 C7 C8 27.3(6) . . . . ?
C6 N4 C7 C12 -150.6(4) . . . . ?
C6 C5 C4 O1 162.6(4) . . . . ?
C4 O1 C3 C2 -170.6(3) . . . . ?
C4 C5 C6 N4 178.5(4) . . . . ?
C23 C22 C21 C20 -0.1(7) . . . . ?
C20 C19 C24 C23 0.1(6) . . . . ?
C24 C19 C20 C21 1.5(6) . . . . ?
C24 C23 C22 C21 1.7(7) . . . . ?
C8 C7 C12 C11 1.7(7) . . . . ?
C12 C7 C8 C9 -0.9(7) . . . . ?
C22 C23 C24 C19 -1.7(6) . . . . ?
C9 C10 C11 C12 1.6(8) . . . . ?
C11 C10 C9 C8 -0.7(8) . . . . ?

loop_
_smtbx_masks_void_nr
_smtbx_masks_void_average_x
_smtbx_masks_void_average_y
_smtbx_masks_void_average_z
_smtbx_masks_void_volume
_smtbx_masks_void_count_electrons
_smtbx_masks_void_content
1 -0.607 0.500 0.500 231.1 80.1 '1 CHCl3,1 MeOH'
2 0.000 0.500 0.000 15.2 0.0 ?
